data_7009992
loop_
_publ_author_name
'Brechin, Euan K.'
'Graham, Alasdair'
'Parkin, Andrew'
'Parsons, Simon'
'Seddon, Annela M.'
'Winpenny, Richard E. P.'

_publ_section_title
;
 Structural studies of heptanuclear cobalt complexes and larger
 oligomers based on heptanuclear fragments
;
_journal_issue 19
_journal_name_full 'Journal of the Chemical Society, Dalton Transactions'
_journal_page_first 3242
_journal_paper_doi 10.1039/b005019i
_journal_year 2000
_chemical_formula_moiety '[Co7(OH)2(chp)8(OBz)4(MeCN)].MeOH'
_chemical_formula_sum 'C71 H53 Cl8 Co7 N9 O19'
_chemical_formula_weight 2032.33
_chemical_name_systematic
; 
 ? 
;
_space_group_IT_number 62
_symmetry_cell_setting orthorhombic
_symmetry_space_group_name_Hall '-P 2ac 2n'
_symmetry_space_group_name_H-M 'P n m a'
_atom_sites_solution_hydrogens geom
_atom_sites_solution_primary direct
_atom_sites_solution_secondary difmap
_audit_creation_method SHELXL-97
_cell_angle_alpha 90.00
_cell_angle_beta 90.00
_cell_angle_gamma 90.00
_cell_formula_units_Z 4
_cell_length_a 24.034(8)
_cell_length_b 20.018(5)
_cell_length_c 16.304(4)
_cell_measurement_reflns_used 54
_cell_measurement_temperature 150(2)
_cell_measurement_theta_max 13.5
_cell_measurement_theta_min 10
_cell_volume 7844(4)
_computing_cell_refinement 'Stoe DIF4'
_computing_data_collection 'Stoe DIF4'
_computing_data_reduction 'Stoe REDU4'
_computing_molecular_graphics SHELXTL
_computing_structure_refinement 'SHELXL-97 (Sheldrick, 1997)'
_computing_structure_solution SIR92
_diffrn_ambient_temperature 150(2)
_diffrn_measured_fraction_theta_full 0.998
_diffrn_measured_fraction_theta_max 0.998
_diffrn_measurement_method Omega
_diffrn_radiation_monochromator graphite
_diffrn_radiation_source 'fine-focus sealed tube'
_diffrn_radiation_type MoK\a
_diffrn_radiation_wavelength 0.71073
_diffrn_reflns_av_R_equivalents 0.0467
_diffrn_reflns_av_sigmaI/netI 0.2127
_diffrn_reflns_limit_h_max 23
_diffrn_reflns_limit_h_min 0
_diffrn_reflns_limit_k_max 0
_diffrn_reflns_limit_k_min -19
_diffrn_reflns_limit_l_max 15
_diffrn_reflns_limit_l_min 0
_diffrn_reflns_number 3903
_diffrn_reflns_theta_full 20.00
_diffrn_reflns_theta_max 20.00
_diffrn_reflns_theta_min 2.53
_diffrn_standards_interval_time 120
_diffrn_standards_number 3
_exptl_absorpt_coefficient_mu 1.792
_exptl_absorpt_correction_T_max 0.793
_exptl_absorpt_correction_T_min 0.656
_exptl_absorpt_correction_type integration
_exptl_crystal_colour pink
_exptl_crystal_density_diffrn 1.721
_exptl_crystal_density_method 'not measured'
_exptl_crystal_description lath
_exptl_crystal_F_000 4076
_exptl_crystal_size_max 0.49
_exptl_crystal_size_mid 0.23
_exptl_crystal_size_min 0.12
_refine_diff_density_max 0.748
_refine_diff_density_min -0.781
_refine_diff_density_rms 0.139
_refine_ls_extinction_method none
_refine_ls_goodness_of_fit_ref 1.007
_refine_ls_hydrogen_treatment riding
_refine_ls_matrix_type full
_refine_ls_number_parameters 292
_refine_ls_number_reflns 3788
_refine_ls_number_restraints 143
_refine_ls_restrained_S_all 0.991
_refine_ls_R_factor_all 0.2048
_refine_ls_R_factor_gt 0.0897
_refine_ls_shift/su_max 0.008
_refine_ls_shift/su_mean 0.000
_refine_ls_structure_factor_coef Fsqd
_refine_ls_weighting_details 'calc w=1/[\s^2^(Fo^2^)+(0.0817P)^2^+24.5522P] where P=(Fo^2^+2Fc^2^)/3'
_refine_ls_weighting_scheme calc
_refine_ls_wR_factor_gt 0.1760
_refine_ls_wR_factor_ref 0.2317
_reflns_number_gt 1725
_reflns_number_total 3788
_reflns_threshold_expression >2sigma(I)
_cod_data_source_file b005019i.txt
_cod_data_source_block comecn
_cod_depositor_comments
;
The following automatic conversions were performed:
'_atom_site_symetry_multiplicity' tag replaced with
'_atom_site_symmetry_multiplicity'.

Automatic conversion script
Id: cif_correct_tags 1440 2010-10-19 06:21:57Z saulius 

The following automatic conversions were performed:
'_symmetry_cell_setting' value 'Orthorhombic' changed to 'orthorhombic'
according to '/home/saulius/struct/CIF-dictionaries/cif_core.dic'
dictionary named 'cif_core.dic' version 2.4.1 from
2010-06-29.

'_exptl_absorpt_correction_type' value 'Integration' changed
to 'integration' according to
'/home/saulius/struct/CIF-dictionaries/cif_core.dic' dictionary named
'cif_core.dic' version 2.4.1 from 2010-06-29.

Automatic conversion script
Id: cif_fix_enum 1527 2010-12-29 10:47:43Z saulius 

The following automatic conversions were performed:

'_atom_sites_solution_hydrogens' value 'geometric' was changed to
'geom'.

Automatic conversion script
Id: cif_fix_values 6452 2018-10-05 10:23:21Z andrius 
;
_cod_original_sg_symbol_H-M Pnma
_cod_database_code 7009992

loop_
_symmetry_equiv_pos_as_xyz
'x, y, z'
'-x+1/2, -y, z+1/2'
'x+1/2, -y+1/2, -z+1/2'
'-x, y+1/2, -z'
'-x, -y, -z'
'x-1/2, y, -z-1/2'
'-x-1/2, y-1/2, z-1/2'
'x, -y-1/2, z'

loop_
_atom_site_label
_atom_site_type_symbol
_atom_site_fract_x
_atom_site_fract_y
_atom_site_fract_z
_atom_site_U_iso_or_equiv
_atom_site_adp_type
_atom_site_occupancy
_atom_site_symmetry_multiplicity
_atom_site_calc_flag
_atom_site_refinement_flags
_atom_site_disorder_assembly
_atom_site_disorder_group
Co1 Co 0.08712(16) 0.2500 -0.3347(2) 0.0298(11) Uani 1 2 d S . .
Co2 Co 0.20452(16) 0.2500 -0.2347(2) 0.0348(12) Uani 1 2 d S . .
Co3 Co 0.07238(11) 0.16517(14) -0.50012(16) 0.0312(8) Uani 1 1 d . . .
Co4 Co 0.22490(11) 0.15369(16) -0.41123(17) 0.0418(9) Uani 1 1 d . . .
Co5 Co 0.32222(17) 0.2500 -0.3733(3) 0.0515(15) Uani 1 2 d S . .
O1 O 0.1073(7) 0.2500 -0.4591(10) 0.028(5) Uiso 1 2 d S . .
H1 H 0.1485 0.2500 -0.4678 0.034 Uiso 1 2 calc SR . .
O2 O 0.2471(7) 0.2500 -0.4466(11) 0.029(5) Uiso 1 2 d S . .
H2 H 0.2573 0.2500 -0.5060 0.035 Uiso 1 2 calc SR . .
N11 N 0.0509(6) 0.0856(6) -0.4273(8) 0.027(4) Uiso 1 1 d D . .
C21 C 0.0230(7) 0.1166(8) -0.3673(11) 0.036(6) Uiso 1 1 d D . .
C31 C -0.0100(7) 0.0819(8) -0.3113(10) 0.029(5) Uiso 1 1 d D . .
H31 H -0.0321 0.1048 -0.2719 0.035 Uiso 1 1 calc R . .
C41 C -0.0092(8) 0.0123(9) -0.3152(12) 0.047(6) Uiso 1 1 d D . .
H41 H -0.0299 -0.0131 -0.2766 0.056 Uiso 1 1 calc R . .
C51 C 0.0216(7) -0.0202(8) -0.3752(10) 0.029(5) Uiso 1 1 d D . .
H51 H 0.0222 -0.0676 -0.3791 0.035 Uiso 1 1 calc R . .
C61 C 0.0502(7) 0.0183(7) -0.4271(10) 0.031(5) Uiso 1 1 d D . .
O21 O 0.0263(5) 0.1815(6) -0.3680(7) 0.031(4) Uiso 1 1 d D . .
Cl1 Cl 0.0917(2) -0.0189(3) -0.5014(4) 0.0563(18) Uani 1 1 d D . .
N12 N 0.1151(5) 0.1442(8) -0.6079(8) 0.034(5) Uiso 1 1 d D . .
C22 C 0.1654(6) 0.1354(10) -0.5754(9) 0.036(6) Uiso 1 1 d D . .
C32 C 0.2124(7) 0.1222(11) -0.6231(11) 0.060(7) Uiso 1 1 d D . .
H32 H 0.2477 0.1132 -0.5994 0.073 Uiso 1 1 calc R . .
C42 C 0.2041(8) 0.1229(12) -0.7086(11) 0.068(8) Uiso 1 1 d D . .
H42 H 0.2351 0.1166 -0.7438 0.081 Uiso 1 1 calc R . .
C52 C 0.1520(7) 0.1326(12) -0.7427(12) 0.072(8) Uiso 1 1 d D . .
H52 H 0.1461 0.1314 -0.8003 0.087 Uiso 1 1 calc R . .
C62 C 0.1104(6) 0.1436(10) -0.6898(9) 0.037(6) Uiso 1 1 d D . .
O22 O 0.1660(5) 0.1355(6) -0.4957(7) 0.031(3) Uiso 1 1 d D . .
Cl2 Cl 0.0441(2) 0.1579(3) -0.7282(3) 0.0457(15) Uani 1 1 d D . .
N13 N 0.1889(6) 0.0814(7) -0.3360(9) 0.036(5) Uiso 1 1 d D . .
C23 C 0.1544(7) 0.1199(8) -0.2922(10) 0.034(6) Uiso 1 1 d D . .
C33 C 0.1211(7) 0.0940(8) -0.2309(11) 0.039(6) Uiso 1 1 d D . .
H33 H 0.0974 0.1219 -0.1993 0.047 Uiso 1 1 calc R . .
C43 C 0.1239(8) 0.0248(9) -0.2173(12) 0.056(7) Uiso 1 1 d D . .
H43 H 0.1000 0.0046 -0.1780 0.067 Uiso 1 1 calc R . .
C53 C 0.1611(8) -0.0137(9) -0.2606(11) 0.053(7) Uiso 1 1 d D . .
H53 H 0.1651 -0.0600 -0.2497 0.063 Uiso 1 1 calc R . .
C63 C 0.1912(7) 0.0163(8) -0.3185(10) 0.033(6) Uiso 1 1 d D . .
O23 O 0.1555(5) 0.1825(6) -0.3136(7) 0.031(3) Uiso 1 1 d D . .
Cl3 Cl 0.2375(3) -0.0294(3) -0.3783(4) 0.065(2) Uani 1 1 d D . .
N14 N 0.2519(6) 0.1678(8) -0.1778(8) 0.035(5) Uiso 1 1 d D . .
C24 C 0.2822(7) 0.1492(9) -0.2425(9) 0.038(6) Uiso 1 1 d D . .
C34 C 0.3192(8) 0.0963(9) -0.2401(11) 0.053(7) Uiso 1 1 d D . .
H34 H 0.3418 0.0855 -0.2861 0.064 Uiso 1 1 calc R . .
C44 C 0.3222(8) 0.0593(10) -0.1677(11) 0.055(7) Uiso 1 1 d D . .
H44 H 0.3444 0.0200 -0.1653 0.066 Uiso 1 1 calc R . .
C54 C 0.2930(8) 0.0799(9) -0.0998(11) 0.049(7) Uiso 1 1 d D . .
H54 H 0.2953 0.0566 -0.0492 0.058 Uiso 1 1 calc R . .
C64 C 0.2615(7) 0.1339(9) -0.1084(9) 0.046(6) Uiso 1 1 d D . .
O24 O 0.2722(5) 0.1832(6) -0.3088(7) 0.044(4) Uiso 1 1 d D . .
Cl4 Cl 0.2225(4) 0.1614(6) -0.0265(4) 0.172(6) Uani 1 1 d D . .
O1A O -0.0008(5) 0.1950(7) -0.5466(8) 0.043(4) Uiso 1 1 d . . .
C1A C -0.0214(10) 0.2500 -0.5568(18) 0.042(9) Uiso 1 2 d SD . .
C2A C -0.0794(10) 0.2500 -0.5909(18) 0.040(8) Uiso 1 2 d SD . .
C3A C -0.1085(9) 0.1914(11) -0.6010(16) 0.082(9) Uiso 1 1 d D . .
H3A H -0.0915 0.1497 -0.5887 0.099 Uiso 1 1 calc R . .
C4A C -0.1630(10) 0.1936(13) -0.6292(17) 0.097(10) Uiso 1 1 d D . .
H4A H -0.1825 0.1526 -0.6343 0.116 Uiso 1 1 calc R . .
C5A C -0.1899(15) 0.2500 -0.650(2) 0.085(13) Uiso 1 2 d SD . .
H5A H -0.2250 0.2500 -0.6769 0.102 Uiso 1 2 calc SR . .
O1B O 0.0646(7) 0.2500 -0.2173(10) 0.031(5) Uiso 1 2 d SD . .
O2B O 0.1448(7) 0.2500 -0.1482(11) 0.044(6) Uiso 1 2 d SD . .
C1B C 0.0944(10) 0.2500 -0.1525(13) 0.041(9) Uiso 1 2 d SD . .
C2B C 0.0642(10) 0.2500 -0.0719(13) 0.043(9) Uiso 1 2 d SD . .
C3B C 0.0939(10) 0.2500 0.0010(13) 0.031(8) Uiso 1 2 d SD . .
H3B H 0.1334 0.2500 0.0003 0.037 Uiso 1 2 calc SR . .
C4B C 0.0653(12) 0.2500 0.0749(16) 0.055(10) Uiso 1 2 d SD . .
H4B H 0.0858 0.2500 0.1247 0.066 Uiso 1 2 calc SR . .
C5B C 0.0093(13) 0.2500 0.078(2) 0.102(15) Uiso 1 2 d SD . .
H5B H -0.0092 0.2500 0.1295 0.122 Uiso 1 2 calc SR . .
C6B C -0.0221(16) 0.2500 0.004(3) 0.15(2) Uiso 1 2 d SD . .
H6B H -0.0616 0.2500 0.0055 0.183 Uiso 1 2 calc SR . .
C7B C 0.0071(12) 0.2500 -0.072(2) 0.107(16) Uiso 1 2 d SD . .
H7B H -0.0127 0.2500 -0.1226 0.128 Uiso 1 2 calc SR . .
O1C O 0.2915(6) 0.1079(7) -0.4655(9) 0.056(4) Uiso 1 1 d D . .
O2C O 0.3625(6) 0.1737(8) -0.4287(9) 0.066(5) Uiso 1 1 d D . .
C1C C 0.3428(9) 0.1213(11) -0.4511(15) 0.063(8) Uiso 1 1 d D . .
C2C C 0.3796(9) 0.0602(11) -0.4524(16) 0.075(8) Uiso 1 1 d D . .
C3C C 0.4317(10) 0.0663(14) -0.4143(19) 0.124(12) Uiso 1 1 d D . .
H3C H 0.4437 0.1074 -0.3913 0.149 Uiso 1 1 calc R . .
C4C C 0.4651(12) 0.0091(15) -0.412(2) 0.135(13) Uiso 1 1 d D . .
H4C H 0.5021 0.0128 -0.3916 0.162 Uiso 1 1 calc R . .
C5C C 0.4465(12) -0.0511(15) -0.4364(19) 0.114(12) Uiso 1 1 d D . .
H5C H 0.4668 -0.0902 -0.4222 0.137 Uiso 1 1 calc R . .
C6C C 0.3971(13) -0.0570(16) -0.483(2) 0.127(13) Uiso 1 1 d D . .
H6C H 0.3876 -0.0970 -0.5114 0.153 Uiso 1 1 calc R . .
C7C C 0.3624(11) 0.0012(13) -0.4857(17) 0.088(9) Uiso 1 1 d D . .
H7C H 0.3268 -0.0013 -0.5109 0.105 Uiso 1 1 calc R . .
N1S N 0.3809(11) 0.2500 -0.2721(19) 0.062(9) Uiso 1 2 d S . .
C2S C 0.3932(14) 0.2500 -0.206(2) 0.051(10) Uiso 1 2 d S . .
C3S C 0.4068(15) 0.2500 -0.120(2) 0.079(12) Uiso 1 2 d S . .
H3S1 H 0.3792 0.2764 -0.0901 0.118 Uiso 0.50 1 d PR . .
H3S2 H 0.4438 0.2695 -0.1125 0.118 Uiso 0.50 1 d PR . .
H3S3 H 0.4067 0.2040 -0.0996 0.118 Uiso 0.50 1 d PR . .
C1M C 0.3447(19) 0.234(3) 0.373(3) 0.11(2) Uiso 0.50 1 d PD A -1
H1M1 H 0.3069 0.2270 0.3517 0.166 Uiso 0.50 1 d PR A -1
H1M2 H 0.3586 0.2773 0.3550 0.166 Uiso 0.50 1 d PR A -1
H1M3 H 0.3442 0.2317 0.4328 0.166 Uiso 0.50 1 d PR A -1
O1M O 0.3811(18) 0.179(2) 0.344(3) 0.147(18) Uiso 0.50 1 d PD A -1
H1M H 0.3716 0.1418 0.3643 0.220 Uiso 0.50 1 d PR A -1

loop_
_atom_site_aniso_label
_atom_site_aniso_U_11
_atom_site_aniso_U_22
_atom_site_aniso_U_33
_atom_site_aniso_U_23
_atom_site_aniso_U_13
_atom_site_aniso_U_12
Co1 0.032(3) 0.041(3) 0.016(2) 0.000 0.001(2) 0.000
Co2 0.034(2) 0.048(3) 0.023(2) 0.000 -0.001(2) 0.000
Co3 0.0325(16) 0.0385(17) 0.0227(15) -0.0028(16) -0.0048(14) 0.0047(15)
Co4 0.0366(18) 0.061(2) 0.0282(17) 0.0017(19) -0.0019(15) 0.0097(18)
Co5 0.032(3) 0.095(4) 0.028(3) 0.000 0.002(2) 0.000
Cl1 0.050(4) 0.060(4) 0.059(4) -0.015(4) 0.003(4) 0.019(3)
Cl2 0.064(4) 0.049(4) 0.024(3) 0.001(3) -0.013(3) 0.005(4)
Cl3 0.073(4) 0.061(4) 0.061(4) -0.011(4) -0.006(4) 0.032(4)
Cl4 0.216(10) 0.258(13) 0.042(5) 0.030(6) 0.032(5) 0.194(10)

loop_
_atom_type_symbol
_atom_type_description
_atom_type_scat_dispersion_real
_atom_type_scat_dispersion_imag
_atom_type_scat_source
C C 0.0033 0.0016 'International Tables Vol C Tables 4.2.6.8 and 6.1.1.4'
H H 0.0000 0.0000 'International Tables Vol C Tables 4.2.6.8 and 6.1.1.4'
N N 0.0061 0.0033 'International Tables Vol C Tables 4.2.6.8 and 6.1.1.4'
O O 0.0106 0.0060 'International Tables Vol C Tables 4.2.6.8 and 6.1.1.4'
Cl Cl 0.1484 0.1585 'International Tables Vol C Tables 4.2.6.8 and 6.1.1.4'
Co Co 0.3494 0.9721 'International Tables Vol C Tables 4.2.6.8 and 6.1.1.4'

loop_
_geom_angle_atom_site_label_1
_geom_angle_atom_site_label_2
_geom_angle_atom_site_label_3
_geom_angle
_geom_angle_site_symmetry_1
_geom_angle_site_symmetry_3
_geom_angle_publ_flag
O1B Co1 O21 93.4(5) . . ?
O1B Co1 O21 93.4(5) . 8_565 ?
O21 Co1 O21 82.6(7) . 8_565 ?
O1B Co1 O1 177.7(7) . . ?
O21 Co1 O1 84.8(5) . . ?
O21 Co1 O1 84.8(5) 8_565 . ?
O1B Co1 O23 93.1(5) . 8_565 ?
O21 Co1 O23 173.0(5) . 8_565 ?
O21 Co1 O23 99.5(5) 8_565 8_565 ?
O1 Co1 O23 88.7(5) . 8_565 ?
O1B Co1 O23 93.1(5) . . ?
O21 Co1 O23 99.5(5) . . ?
O21 Co1 O23 173.0(5) 8_565 . ?
O1 Co1 O23 88.7(5) . . ?
O23 Co1 O23 77.7(6) 8_565 . ?
O2B Co2 O23 91.6(5) . . ?
O2B Co2 O23 91.6(5) . 8_565 ?
O23 Co2 O23 75.6(6) . 8_565 ?
O2B Co2 N14 94.2(5) . 8_565 ?
O23 Co2 N14 167.9(5) . 8_565 ?
O23 Co2 N14 93.7(5) 8_565 8_565 ?
O2B Co2 N14 94.2(5) . . ?
O23 Co2 N14 93.7(5) . . ?
O23 Co2 N14 167.9(5) 8_565 . ?
N14 Co2 N14 96.5(8) 8_565 . ?
O1A Co3 O1 103.9(6) . . ?
O1A Co3 N11 103.2(6) . . ?
O1 Co3 N11 124.7(6) . . ?
O1A Co3 N12 100.0(5) . . ?
O1 Co3 N12 104.2(7) . . ?
N11 Co3 N12 117.2(6) . . ?
O1A Co3 O22 159.2(5) . . ?
O1 Co3 O22 78.5(5) . . ?
N11 Co3 O22 91.6(5) . . ?
N12 Co3 O22 59.8(4) . . ?
O22 Co4 O1C 100.0(5) . . ?
O22 Co4 O2 99.1(6) . . ?
O1C Co4 O2 95.4(6) . . ?
O22 Co4 N13 89.2(5) . . ?
O1C Co4 N13 105.6(6) . . ?
O2 Co4 N13 155.8(6) . . ?
O22 Co4 O24 167.3(5) . . ?
O1C Co4 O24 92.7(5) . . ?
O2 Co4 O24 79.7(6) . . ?
N13 Co4 O24 87.3(5) . . ?
O22 Co4 O23 90.5(4) . . ?
O1C Co4 O23 161.4(5) . . ?
O2 Co4 O23 98.1(5) . . ?
N13 Co4 O23 58.9(4) . . ?
O24 Co4 O23 77.3(5) . . ?
O2C Co5 O2C 98.2(9) 8_565 . ?
O2C Co5 O24 90.9(6) 8_565 8_565 ?
O2C Co5 O24 170.7(6) . 8_565 ?
O2C Co5 O24 170.7(6) 8_565 . ?
O2C Co5 O24 90.9(6) . . ?
O24 Co5 O24 79.9(7) 8_565 . ?
O2C Co5 O2 98.8(5) 8_565 . ?
O2C Co5 O2 98.8(5) . . ?
O24 Co5 O2 78.3(5) 8_565 . ?
O24 Co5 O2 78.3(5) . . ?
O2C Co5 N1S 91.7(7) 8_565 . ?
O2C Co5 N1S 91.7(7) . . ?
O24 Co5 N1S 89.5(7) 8_565 . ?
O24 Co5 N1S 89.5(7) . . ?
O2 Co5 N1S 164.0(9) . . ?
Co3 O1 Co3 115.4(8) 8_565 . ?
Co3 O1 Co1 103.1(6) 8_565 . ?
Co3 O1 Co1 103.1(6) . . ?
Co4 O2 Co4 135.7(9) 8_565 . ?
Co4 O2 Co5 93.5(5) 8_565 . ?
Co4 O2 Co5 93.5(5) . . ?
C21 N11 C61 117.1(13) . . ?
C21 N11 Co3 100.8(10) . . ?
C61 N11 Co3 141.3(11) . . ?
O21 C21 N11 115.2(14) . . ?
O21 C21 C31 122.6(14) . . ?
N11 C21 C31 122.2(14) . . ?
C21 C31 C41 117.3(15) . . ?
C51 C41 C31 120.6(16) . . ?
C61 C51 C41 116.8(15) . . ?
C51 C61 N11 125.8(14) . . ?
C51 C61 Cl1 119.4(12) . . ?
N11 C61 Cl1 114.8(11) . . ?
C21 O21 Co1 134.4(13) . . ?
C22 N12 C62 118.1(13) . . ?
C22 N12 Co3 98.0(9) . . ?
C62 N12 Co3 143.4(11) . . ?
O22 C22 N12 114.1(14) . . ?
O22 C22 C32 123.2(14) . . ?
N12 C22 C32 122.6(14) . . ?
C22 C32 C42 115.7(16) . . ?
C52 C42 C32 121.8(17) . . ?
C62 C52 C42 116.2(16) . . ?
C52 C62 N12 125.4(14) . . ?
C52 C62 Cl2 118.8(12) . . ?
N12 C62 Cl2 115.8(11) . . ?
C22 O22 Co4 134.0(11) . . ?
C22 O22 Co3 87.6(9) . . ?
Co4 O22 Co3 131.0(6) . . ?
C63 N13 C23 118.3(13) . . ?
C63 N13 Co4 141.8(11) . . ?
C23 N13 Co4 99.8(10) . . ?
O23 C23 N13 113.6(14) . . ?
O23 C23 C33 124.5(15) . . ?
N13 C23 C33 121.9(14) . . ?
C23 C33 C43 117.2(15) . . ?
C53 C43 C33 120.1(16) . . ?
C63 C53 C43 117.7(16) . . ?
C53 C63 N13 124.6(14) . . ?
C53 C63 Cl3 120.5(13) . . ?
N13 C63 Cl3 114.8(12) . . ?
C23 O23 Co1 129.2(12) . . ?
C23 O23 Co2 116.4(12) . . ?
Co1 O23 Co2 96.7(5) . . ?
C23 O23 Co4 87.7(9) . . ?
Co1 O23 Co4 125.5(5) . . ?
Co2 O23 Co4 99.4(5) . . ?
C24 N14 C64 115.7(13) . . ?
C24 N14 Co2 99.0(10) . . ?
C64 N14 Co2 145.3(11) . . ?
O24 C24 N14 114.2(14) . . ?
O24 C24 C34 123.0(15) . . ?
N14 C24 C34 122.7(14) . . ?
C24 C34 C44 117.7(16) . . ?
C54 C44 C34 119.7(16) . . ?
C64 C54 C44 116.8(16) . . ?
C54 C64 N14 126.9(14) . . ?
C54 C64 Cl4 119.3(13) . . ?
N14 C64 Cl4 113.5(12) . . ?
C24 O24 Co5 130.4(12) . . ?
C24 O24 Co4 127.9(12) . . ?
Co5 O24 Co4 95.3(5) . . ?
C1A O1A Co3 132.5(15) . . ?
O1A C1A O1A 129(2) 8_565 . ?
O1A C1A C2A 115.3(12) 8_565 . ?
O1A C1A C2A 115.3(12) . . ?
C3A C2A C3A 117(3) 8_565 . ?
C3A C2A C1A 121.1(13) 8_565 . ?
C3A C2A C1A 121.1(13) . . ?
C2A C3A C4A 119(2) . . ?
C5A C4A C3A 124(3) . . ?
C4A C5A C4A 114(3) 8_565 . ?
C1B O1B Co1 130.1(15) . . ?
C1B O2B Co2 132.2(16) . . ?
O2B C1B O1B 127(2) . . ?
O2B C1B C2B 116(2) . . ?
O1B C1B C2B 117.0(19) . . ?
C7B C2B C3B 121(2) . . ?
C7B C2B C1B 119(2) . . ?
C3B C2B C1B 120.1(19) . . ?
C4B C3B C2B 119(2) . . ?
C5B C4B C3B 122(3) . . ?
C4B C5B C6B 120(3) . . ?
C5B C6B C7B 119(3) . . ?
C2B C7B C6B 119(3) . . ?
C1C O1C Co4 125.4(14) . . ?
C1C O2C Co5 127.2(15) . . ?
O2C C1C O1C 128(2) . . ?
O2C C1C C2C 118.6(18) . . ?
O1C C1C C2C 113.1(18) . . ?
C7C C2C C3C 121(2) . . ?
C7C C2C C1C 122(2) . . ?
C3C C2C C1C 116.6(19) . . ?
C4C C3C C2C 117(2) . . ?
C5C C4C C3C 122(3) . . ?
C4C C5C C6C 121(3) . . ?
C5C C6C C7C 116(3) . . ?
C2C C7C C6C 121(2) . . ?
C2S N1S Co5 155(3) . . ?
N1S C2S C3S 178(4) . . ?

loop_
_geom_bond_atom_site_label_1
_geom_bond_atom_site_label_2
_geom_bond_distance
_geom_bond_site_symmetry_2
_geom_bond_publ_flag
Co1 O1B 1.990(17) . ?
Co1 O21 2.076(12) . ?
Co1 O21 2.076(12) 8_565 ?
Co1 O1 2.086(17) . ?
Co1 O23 2.155(12) 8_565 ?
Co1 O23 2.155(12) . ?
Co2 O2B 2.012(18) . ?
Co2 O23 2.207(12) . ?
Co2 O23 2.207(12) 8_565 ?
Co2 N14 2.207(14) 8_565 ?
Co2 N14 2.207(14) . ?
Co3 O1A 2.006(13) . ?
Co3 O1 2.009(10) . ?
Co3 N11 2.053(13) . ?
Co3 N12 2.077(13) . ?
Co3 O22 2.329(11) . ?
Co4 O22 2.008(11) . ?
Co4 O1C 2.046(14) . ?
Co4 O2 2.082(7) . ?
Co4 N13 2.086(14) . ?
Co4 O24 2.104(13) . ?
Co4 O23 2.377(12) . ?
Co5 O2C 2.022(15) 8_565 ?
Co5 O2C 2.022(15) . ?
Co5 O24 2.084(13) 8_565 ?
Co5 O24 2.084(13) . ?
Co5 O2 2.165(17) . ?
Co5 N1S 2.17(3) . ?
O1 Co3 2.009(10) 8_565 ?
O2 Co4 2.082(7) 8_565 ?
N11 C21 1.340(15) . ?
N11 C61 1.347(15) . ?
C21 O21 1.301(14) . ?
C21 C31 1.394(16) . ?
C31 C41 1.396(17) . ?
C41 C51 1.387(16) . ?
C51 C61 1.336(16) . ?
C61 Cl1 1.736(13) . ?
N12 C22 1.331(15) . ?
N12 C62 1.341(15) . ?
C22 O22 1.300(14) . ?
C22 C32 1.397(16) . ?
C32 C42 1.408(17) . ?
C42 C52 1.382(18) . ?
C52 C62 1.339(17) . ?
C62 Cl2 1.734(13) . ?
N13 C63 1.334(15) . ?
N13 C23 1.338(15) . ?
C23 O23 1.301(14) . ?
C23 C33 1.381(16) . ?
C33 C43 1.405(17) . ?
C43 C53 1.376(17) . ?
C53 C63 1.332(16) . ?
C63 Cl3 1.739(14) . ?
N14 C24 1.335(15) . ?
N14 C64 1.338(15) . ?
C24 O24 1.299(14) . ?
C24 C34 1.384(16) . ?
C34 C44 1.396(17) . ?
C44 C54 1.373(17) . ?
C54 C64 1.328(16) . ?
C64 Cl4 1.722(14) . ?
O1A C1A 1.219(16) . ?
C1A O1A 1.219(16) 8_565 ?
C1A C2A 1.50(2) . ?
C2A C3A 1.38(2) 8_565 ?
C2A C3A 1.38(2) . ?
C3A C4A 1.39(2) . ?
C4A C5A 1.34(2) . ?
C5A C4A 1.34(2) 8_565 ?
O1B C1B 1.28(2) . ?
O2B C1B 1.21(2) . ?
C1B C2B 1.50(2) . ?
C2B C7B 1.37(3) . ?
C2B C3B 1.39(2) . ?
C3B C4B 1.39(2) . ?
C4B C5B 1.35(3) . ?
C5B C6B 1.42(3) . ?
C6B C7B 1.43(3) . ?
O1C C1C 1.28(2) . ?
O2C C1C 1.21(2) . ?
C1C C2C 1.51(2) . ?
C2C C7C 1.36(3) . ?
C2C C3C 1.40(2) . ?
C3C C4C 1.40(2) . ?
C4C C5C 1.35(2) . ?
C5C C6C 1.42(3) . ?
C6C C7C 1.43(3) . ?
N1S C2S 1.12(4) . ?
C2S C3S 1.43(4) . ?
C1M O1M 1.478(10) . ?
